data_1562242
loop_
_publ_author_name
'Yang, Bing-Ping'
'Mao, Jiang-Gao'

_publ_section_title
;
 Synthesis, crystal structure and optical properties of two new layered
 cadmium iodates: Cd(IO3)X (X=Cl, OH)
;
_journal_name_full 'Journal of Solid State Chemistry'
_journal_page_first 185
_journal_page_last 190
_journal_paper_doi 10.1016/j.jssc.2014.07.032
_journal_volume 219
_journal_year 2014
_chemical_formula_moiety 'H  I O4, Cd'
_chemical_formula_sum 'Cd H I O4'
_chemical_formula_weight 304.31
_space_group_IT_number 62
_space_group_name_Hall '-P 2ac 2n'
_space_group_name_H-M_alt 'P n m a'
_symmetry_space_group_name_H-M 'P n m a'
_atom_sites_solution_hydrogens none
_atom_sites_solution_primary direct
_atom_sites_solution_secondary difmap
_cell_angle_alpha 90.00
_cell_angle_beta 90.00
_cell_angle_gamma 90.00
_cell_formula_units_Z 4
_cell_length_a 11.5245(11)
_cell_length_b 6.7985(7)
_cell_length_c 4.7303(4)
_cell_measurement_reflns_used 1202
_cell_measurement_temperature 293(2)
_cell_measurement_theta_max 31.0284
_cell_measurement_theta_min 2.9902
_cell_volume 370.62(6)
_computing_cell_refinement 'CrysAlisPro(Agilent Technologies)'
_computing_data_collection 'CrysAlisPro(Agilent Technologies)'
_computing_data_reduction 'CrysAlisPro(Agilent Technologies)'
_computing_structure_refinement 'SHELXL-97 (Sheldrick, 1997)'
_computing_structure_solution 'SHELXS-97 (Sheldrick, 1990)'
_diffrn_ambient_temperature 293(2)
_diffrn_measured_fraction_theta_full 1.000
_diffrn_measured_fraction_theta_max 1.000
_diffrn_measurement_method '\w scans'
_diffrn_radiation_monochromator graphite
_diffrn_radiation_source 'fine-focus sealed tube'
_diffrn_radiation_type MoK\a
_diffrn_radiation_wavelength 0.71073
_diffrn_reflns_av_R_equivalents 0.0993
_diffrn_reflns_av_sigmaI/netI 0.0530
_diffrn_reflns_limit_h_max 13
_diffrn_reflns_limit_h_min -14
_diffrn_reflns_limit_k_max 8
_diffrn_reflns_limit_k_min -8
_diffrn_reflns_limit_l_max 5
_diffrn_reflns_limit_l_min -5
_diffrn_reflns_number 2562
_diffrn_reflns_theta_full 26.37
_diffrn_reflns_theta_max 26.37
_diffrn_reflns_theta_min 3.54
_exptl_absorpt_coefficient_mu 14.074
_exptl_absorpt_correction_T_max 0.521
_exptl_absorpt_correction_T_min 0.193
_exptl_absorpt_correction_type multi-scan
_exptl_absorpt_process_details
;
CrysAlisPro, Agilent Technologies,
Version 1.171.36.20 (release 27-06-2012 CrysAlis171 .NET)
(compiled Jul 11 2012,15:38:31)
Empirical absorption correction using spherical harmonics,
 implemented in SCALE3 ABSPACK scaling algorithm.
;
_exptl_crystal_colour colorless
_exptl_crystal_density_diffrn 5.454
_exptl_crystal_density_method 'not measured'
_exptl_crystal_description plate
_exptl_crystal_F_000 536
_exptl_crystal_size_max 0.1231
_exptl_crystal_size_mid 0.1157
_exptl_crystal_size_min 0.0463
_refine_diff_density_max 1.435
_refine_diff_density_min -1.723
_refine_diff_density_rms 0.367
_refine_ls_extinction_coef 0.0182(16)
_refine_ls_extinction_expression Fc^*^=kFc[1+0.001xFc^2^\l^3^/sin(2\q)]^-1/4^
_refine_ls_extinction_method SHELXL
_refine_ls_goodness_of_fit_ref 1.086
_refine_ls_hydrogen_treatment none
_refine_ls_matrix_type full
_refine_ls_number_parameters 35
_refine_ls_number_reflns 413
_refine_ls_number_restraints 0
_refine_ls_restrained_S_all 1.086
_refine_ls_R_factor_all 0.0430
_refine_ls_R_factor_gt 0.0361
_refine_ls_shift/su_max 0.000
_refine_ls_shift/su_mean 0.000
_refine_ls_structure_factor_coef Fsqd
_refine_ls_weighting_details 'calc w=1/[\s^2^(Fo^2^)+(0.0462P)^2^+0.7935P] where P=(Fo^2^+2Fc^2^)/3'
_refine_ls_weighting_scheme calc
_refine_ls_wR_factor_gt 0.0921
_refine_ls_wR_factor_ref 0.1009
_reflns_number_gt 310
_reflns_number_total 413
_reflns_threshold_expression >2sigma(I)
_cod_data_source_file JSSC-2014-219-185.CIF
_cod_data_source_block 2
_cod_depositor_comments
;
The following automatic conversions were performed:

data item '_exptl_absorpt_correction_type' value 'Multi-scan' was
changed to 'multi-scan' in accordance with the built-in table derived
from the CIF Core dictionary named 'cif_core.dic' version 2.4.5 last
updated on 2014-11-21.

Automatic conversion script
Id: cif_fix_values 8369 2020-08-20 11:38:08Z andrius 
;
_cod_original_sg_symbol_H-M Pnma
_cod_database_code 1562242

loop_
_symmetry_equiv_pos_as_xyz
'x, y, z'
'-x+1/2, -y, z+1/2'
'-x, y+1/2, -z'
'x+1/2, -y+1/2, -z+1/2'
'-x, -y, -z'
'x-1/2, y, -z-1/2'
'x, -y-1/2, z'
'-x-1/2, y-1/2, z-1/2'

loop_
_atom_site_label
_atom_site_type_symbol
_atom_site_fract_x
_atom_site_fract_y
_atom_site_fract_z
_atom_site_U_iso_or_equiv
_atom_site_adp_type
_atom_site_occupancy
_atom_site_symmetry_multiplicity
_atom_site_calc_flag
_atom_site_refinement_flags
_atom_site_disorder_assembly
_atom_site_disorder_group
Cd1 Cd 0.5000 0.5000 0.0000 0.0128(4) Uani 1 2 d S . .
I1 I 0.80201(6) 0.2500 -0.00354(9) 0.0099(4) Uani 1 2 d S . .
O1 O 0.8342(5) 0.4528(7) 0.2270(8) 0.0220(12) Uani 1 1 d . . .
O2 O 0.9434(6) 0.2500 -0.1952(12) 0.0211(17) Uani 1 2 d S . .
O3 O 0.6009(6) 0.2500 0.1865(11) 0.0197(16) Uani 1 2 d S . .

loop_
_atom_site_aniso_label
_atom_site_aniso_U_11
_atom_site_aniso_U_22
_atom_site_aniso_U_33
_atom_site_aniso_U_23
_atom_site_aniso_U_13
_atom_site_aniso_U_12
Cd1 0.0116(6) 0.0109(6) 0.0158(6) -0.0007(2) -0.0003(2) 0.0003(3)
I1 0.0095(6) 0.0109(6) 0.0094(5) 0.000 -0.00090(18) 0.000
O1 0.018(3) 0.025(3) 0.023(2) -0.007(2) -0.0043(18) 0.000(2)
O2 0.017(4) 0.026(4) 0.019(3) 0.000 0.005(3) 0.000
O3 0.021(5) 0.021(4) 0.017(3) 0.000 0.000(3) 0.000

loop_
_atom_type_symbol
_atom_type_description
_atom_type_scat_dispersion_real
_atom_type_scat_dispersion_imag
_atom_type_scat_source
H H 0.0000 0.0000 'International Tables Vol C Tables 4.2.6.8 and 6.1.1.4'
O O 0.0106 0.0060 'International Tables Vol C Tables 4.2.6.8 and 6.1.1.4'
Cd Cd -0.8075 1.2024 'International Tables Vol C Tables 4.2.6.8 and 6.1.1.4'
I I -0.4742 1.8119 'International Tables Vol C Tables 4.2.6.8 and 6.1.1.4'

loop_
_geom_angle_atom_site_label_1
_geom_angle_atom_site_label_2
_geom_angle_atom_site_label_3
_geom_angle
_geom_angle_site_symmetry_1
_geom_angle_site_symmetry_3
O3 Cd1 O3 180.0 5_665 .
O3 Cd1 O2 99.49(17) 5_665 6
O3 Cd1 O2 80.51(17) . 6
O3 Cd1 O2 80.51(17) 5_665 2_665
O3 Cd1 O2 99.49(17) . 2_665
O2 Cd1 O2 180.0(2) 6 2_665
O3 Cd1 O1 95.9(2) 5_665 2_664
O3 Cd1 O1 84.1(2) . 2_664
O2 Cd1 O1 89.3(2) 6 2_664
O2 Cd1 O1 90.7(2) 2_665 2_664
O3 Cd1 O1 84.1(2) 5_665 6_556
O3 Cd1 O1 95.9(2) . 6_556
O2 Cd1 O1 90.7(2) 6 6_556
O2 Cd1 O1 89.3(2) 2_665 6_556
O1 Cd1 O1 180.0 2_664 6_556
O3 Cd1 Cd1 139.35(13) 5_665 3_645
O3 Cd1 Cd1 40.65(13) . 3_645
O2 Cd1 Cd1 42.96(10) 6 3_645
O2 Cd1 Cd1 137.04(10) 2_665 3_645
O1 Cd1 Cd1 97.92(12) 2_664 3_645
O1 Cd1 Cd1 82.08(12) 6_556 3_645
O3 Cd1 Cd1 40.65(13) 5_665 3_655
O3 Cd1 Cd1 139.35(13) . 3_655
O2 Cd1 Cd1 137.04(10) 6 3_655
O2 Cd1 Cd1 42.96(10) 2_665 3_655
O1 Cd1 Cd1 82.08(12) 2_664 3_655
O1 Cd1 Cd1 97.92(12) 6_556 3_655
Cd1 Cd1 Cd1 180.0 3_645 3_655
O1 I1 O1 100.2(3) . 7_565
O1 I1 O2 96.6(2) . .
O1 I1 O2 96.6(2) 7_565 .
O1 I1 O3 88.46(19) . .
O1 I1 O3 88.46(19) 7_565 .
O2 I1 O3 172.1(2) . .
I1 O1 Cd1 127.7(3) . 2_665
I1 O2 Cd1 123.2(2) . 4_554
I1 O2 Cd1 123.2(2) . 2_664
Cd1 O2 Cd1 94.1(2) 4_554 2_664
Cd1 O3 Cd1 98.7(3) 3_645 .
Cd1 O3 I1 109.96(18) 3_645 .
Cd1 O3 I1 109.96(18) . .

loop_
_geom_bond_atom_site_label_1
_geom_bond_atom_site_label_2
_geom_bond_distance
_geom_bond_site_symmetry_2
Cd1 O3 2.240(4) 5_665
Cd1 O3 2.240(4) .
Cd1 O2 2.323(4) 6
Cd1 O2 2.323(4) 2_665
Cd1 O1 2.328(5) 2_664
Cd1 O1 2.328(5) 6_556
Cd1 Cd1 3.3993(3) 3_645
Cd1 Cd1 3.3993(3) 3_655
I1 O1 1.797(4) .
I1 O1 1.797(4) 7_565
I1 O2 1.864(7) .
I1 O3 2.486(7) .
O1 Cd1 2.328(5) 2_665
O2 Cd1 2.323(4) 4_554
O2 Cd1 2.323(4) 2_664
O3 Cd1 2.240(4) 3_645
